data_7024019
loop_
_publ_author_name
'Sunada, Yusuke'
'Tsutsumi, Hironori'
'Shigeta, Keisuke'
'Yoshida, Ryota'
'Hashimoto, Toru'
'Nagashima, Hideo'

_publ_section_title
;
 Catalyst design for iron-promoted reductions: an iron disilyl-dicarbonyl
 complex bearing weakly coordinating \h(2)-(H-Si) moieties.
;
_journal_issue 48
_journal_name_full 'Dalton transactions (Cambridge, England : 2003)'
_journal_page_first 16687
_journal_page_last 16692
_journal_paper_doi 10.1039/c3dt52598h
_journal_volume 42
_journal_year 2013
_chemical_absolute_configuration 'CHOOSE rm ad rmad syn or unk'
_chemical_formula_moiety 'C22 H32 Fe O2 Si4'
_chemical_formula_sum 'C22 H32 Fe O2 Si4'
_chemical_formula_weight 496.68
_space_group_IT_number 33
_symmetry_cell_setting orthorhombic
_symmetry_Int_Tables_number 33
_symmetry_space_group_name_Hall 'P 2c -2n'
_symmetry_space_group_name_H-M 'P n a 21'
_atom_sites_solution_hydrogens geom
_atom_sites_solution_primary direct
_atom_sites_solution_secondary difmap
_cell_angle_alpha 90.0000
_cell_angle_beta 90.0000
_cell_angle_gamma 90.0000
_cell_formula_units_Z 4
_cell_length_a 17.122(3)
_cell_length_b 16.141(2)
_cell_length_c 9.4508(12)
_cell_measurement_reflns_used 6814
_cell_measurement_temperature 123
_cell_measurement_theta_max 27.47
_cell_measurement_theta_min 3.21
_cell_volume 2611.9(7)
_computing_cell_refinement CrystalClear
_computing_data_collection 'CrystalClear (Rigaku Inc., 2008)'
_computing_data_reduction CrystalClear
_computing_molecular_graphics 'CrystalStructure 4.0'
_computing_publication_material 'CrystalStructure 4.0 (Rigaku, 2010)'
_computing_structure_refinement 'SHELXL97 (Sheldrick, 2008)'
_computing_structure_solution 'Il Milione (Burla, et al., 2007)'
_diffrn_ambient_temperature 123
_diffrn_detector_area_resol_mean 7.314
_diffrn_measured_fraction_theta_full 0.997
_diffrn_measured_fraction_theta_max 0.997
_diffrn_measurement_device_type 'Rigaku Saturn70'
_diffrn_measurement_method \w
_diffrn_radiation_type 'Mo K\a'
_diffrn_radiation_wavelength 0.71075
_diffrn_reflns_av_R_equivalents 0.1369
_diffrn_reflns_limit_h_max 22
_diffrn_reflns_limit_h_min -22
_diffrn_reflns_limit_k_max 20
_diffrn_reflns_limit_k_min -17
_diffrn_reflns_limit_l_max 11
_diffrn_reflns_limit_l_min -12
_diffrn_reflns_number 20986
_diffrn_reflns_theta_full 27.48
_diffrn_reflns_theta_max 27.48
_diffrn_standards_number 0
_exptl_absorpt_coefficient_mu 0.775
_exptl_absorpt_correction_T_max 0.977
_exptl_absorpt_correction_T_min 0.849
_exptl_absorpt_correction_type multi-scan
_exptl_absorpt_process_details 'REQAB (Rigaku, 1998)'
_exptl_crystal_colour colorless
_exptl_crystal_density_diffrn 1.263
_exptl_crystal_density_method 'not measured'
_exptl_crystal_description plate
_exptl_crystal_F_000 1048.00
_exptl_crystal_size_max 0.120
_exptl_crystal_size_mid 0.100
_exptl_crystal_size_min 0.030
_refine_diff_density_max 0.780
_refine_diff_density_min -0.690
_refine_ls_abs_structure_details 'Flack, H. D. (1983), Acta Cryst. A39, 876-881.  2613 Friedel Pairs'
_refine_ls_abs_structure_Flack -0.03(3)
_refine_ls_extinction_method none
_refine_ls_goodness_of_fit_ref 1.067
_refine_ls_hydrogen_treatment constr
_refine_ls_number_parameters 262
_refine_ls_number_reflns 5780
_refine_ls_number_restraints 1
_refine_ls_R_factor_gt 0.0558
_refine_ls_shift/su_max 0.001
_refine_ls_structure_factor_coef Fsqd
_refine_ls_weighting_details 'w = 1/[\s^2^(Fo^2^)+(0.0667P)^2^+1.7618P] where P=(Fo^2^+2Fc^2^)/3'
_refine_ls_weighting_scheme calc
_refine_ls_wR_factor_ref 0.1434
_reflns_number_gt 5362
_reflns_number_total 5780
_reflns_threshold_expression F^2^>2.0\s(F^2^)
_cod_data_source_file c3dt52598h.txt
_cod_data_source_block Fe(Me2SiC6H4SiMe2)(MeSi(H)
_cod_original_cell_volume 2611.9(6)
_cod_database_code 7024019

loop_
_symmetry_equiv_pos_site_id
_symmetry_equiv_pos_as_xyz
1 +X,+Y,+Z
2 1/2-X,1/2+Y,1/2+Z
3 1/2+X,1/2-Y,+Z
4 -X,-Y,1/2+Z

loop_
_atom_site_label
_atom_site_type_symbol
_atom_site_fract_x
_atom_site_fract_y
_atom_site_fract_z
_atom_site_U_iso_or_equiv
_atom_site_adp_type
_atom_site_occupancy
_atom_site_symmetry_multiplicity
_atom_site_calc_flag
_atom_site_refinement_flags
Fe1 Fe 0.75557(3) 0.96929(3) 0.38970(7) 0.01765(13) Uani 1.0 4 d .
Si1 Si 0.81740(6) 0.87067(6) 0.54196(11) 0.0228(3) Uani 1.0 4 d .
Si2 Si 0.88121(6) 0.98314(7) 0.27388(11) 0.0244(3) Uani 1.0 4 d .
Si3 Si 0.64484(6) 1.00156(7) 0.24194(12) 0.0241(3) Uani 1.0 4 d .
Si4 Si 0.73414(6) 1.10301(6) 0.49963(11) 0.0202(2) Uani 1.0 4 d .
O1 O 0.63024(17) 0.93012(19) 0.5877(4) 0.0354(7) Uani 1.0 4 d .
O2 O 0.7564(2) 0.8249(3) 0.2045(4) 0.0413(9) Uani 1.0 4 d .
C1 C 0.6794(2) 0.9468(3) 0.5090(5) 0.0246(8) Uani 1.0 4 d .
C2 C 0.7569(2) 0.8833(3) 0.2753(5) 0.0268(9) Uani 1.0 4 d .
C3 C 0.9161(3) 0.8501(3) 0.4624(5) 0.0252(8) Uani 1.0 4 d .
C4 C 0.9638(3) 0.7873(3) 0.5187(5) 0.0359(10) Uani 1.0 4 d .
C5 C 1.0366(3) 0.7708(3) 0.4613(6) 0.0397(11) Uani 1.0 4 d .
C6 C 1.0619(3) 0.8152(3) 0.3449(6) 0.0405(11) Uani 1.0 4 d .
C7 C 1.0165(3) 0.8778(3) 0.2879(5) 0.0335(10) Uani 1.0 4 d .
C8 C 0.9422(2) 0.8955(3) 0.3450(5) 0.0253(8) Uani 1.0 4 d .
C9 C 0.8291(3) 0.9034(3) 0.7307(5) 0.0331(9) Uani 1.0 4 d .
C10 C 0.7632(3) 0.7694(3) 0.5512(6) 0.0340(10) Uani 1.0 4 d .
C11 C 0.9403(3) 1.0788(3) 0.3062(6) 0.0393(12) Uani 1.0 4 d .
C12 C 0.8765(3) 0.9743(4) 0.0771(5) 0.0464(13) Uani 1.0 4 d .
C13 C 0.5959(2) 1.0917(3) 0.3293(5) 0.0239(8) Uani 1.0 4 d .
C14 C 0.5206(3) 1.1157(3) 0.2889(5) 0.0331(9) Uani 1.0 4 d .
C15 C 0.4830(3) 1.1811(3) 0.3562(5) 0.0372(11) Uani 1.0 4 d .
C16 C 0.5200(3) 1.2233(3) 0.4661(6) 0.0361(10) Uani 1.0 4 d .
C17 C 0.5941(3) 1.2006(3) 0.5066(5) 0.0321(9) Uani 1.0 4 d .
C18 C 0.6331(2) 1.1344(3) 0.4409(4) 0.0230(8) Uani 1.0 4 d .
C19 C 0.5731(3) 0.9149(3) 0.2328(6) 0.0381(10) Uani 1.0 4 d .
C20 C 0.6683(3) 1.0268(3) 0.0530(5) 0.0355(10) Uani 1.0 4 d .
C21 C 0.7343(3) 1.0998(3) 0.6973(5) 0.0297(9) Uani 1.0 4 d .
C22 C 0.7999(3) 1.1908(3) 0.4490(5) 0.0303(9) Uani 1.0 4 d .
H1 H 0.9458 0.7557 0.5970 0.0430 Uiso 1.0 4 calc R
H2 H 1.0689 0.7292 0.5017 0.0477 Uiso 1.0 4 calc R
H3 H 1.1111 0.8026 0.3035 0.0486 Uiso 1.0 4 calc R
H4 H 1.0354 0.9090 0.2098 0.0402 Uiso 1.0 4 calc R
H5 H 0.8582 0.9557 0.7346 0.0397 Uiso 1.0 4 calc R
H6 H 0.8578 0.8606 0.7828 0.0397 Uiso 1.0 4 calc R
H7 H 0.7775 0.9111 0.7735 0.0397 Uiso 1.0 4 calc R
H8 H 0.7928 0.7300 0.6092 0.0408 Uiso 1.0 4 calc R
H9 H 0.7569 0.7469 0.4555 0.0408 Uiso 1.0 4 calc R
H10 H 0.7117 0.7784 0.5936 0.0408 Uiso 1.0 4 calc R
H11 H 0.9951 1.0679 0.2829 0.0471 Uiso 1.0 4 calc R
H12 H 0.9361 1.0946 0.4060 0.0471 Uiso 1.0 4 calc R
H13 H 0.9206 1.1239 0.2467 0.0471 Uiso 1.0 4 calc R
H14 H 0.8534 0.9208 0.0512 0.0557 Uiso 1.0 4 calc R
H15 H 0.9293 0.9782 0.0377 0.0557 Uiso 1.0 4 calc R
H16 H 0.8442 1.0193 0.0390 0.0557 Uiso 1.0 4 calc R
H17 H 0.4948 1.0870 0.2145 0.0397 Uiso 1.0 4 calc R
H18 H 0.4320 1.1971 0.3273 0.0446 Uiso 1.0 4 calc R
H19 H 0.4941 1.2676 0.5128 0.0433 Uiso 1.0 4 calc R
H20 H 0.6194 1.2302 0.5804 0.0385 Uiso 1.0 4 calc R
H21 H 0.5977 0.8667 0.1881 0.0457 Uiso 1.0 4 calc R
H22 H 0.5278 0.9322 0.1768 0.0457 Uiso 1.0 4 calc R
H23 H 0.5562 0.9002 0.3286 0.0457 Uiso 1.0 4 calc R
H24 H 0.7062 1.0722 0.0499 0.0426 Uiso 1.0 4 calc R
H25 H 0.6204 1.0435 0.0038 0.0426 Uiso 1.0 4 calc R
H26 H 0.6904 0.9779 0.0067 0.0426 Uiso 1.0 4 calc R
H27 H 0.7174 1.1536 0.7344 0.0357 Uiso 1.0 4 calc R
H28 H 0.7872 1.0877 0.7311 0.0357 Uiso 1.0 4 calc R
H29 H 0.6985 1.0566 0.7299 0.0357 Uiso 1.0 4 calc R
H30 H 0.8015 1.1957 0.3456 0.0363 Uiso 1.0 4 calc R
H31 H 0.8527 1.1802 0.4849 0.0363 Uiso 1.0 4 calc R
H32 H 0.7800 1.2424 0.4898 0.0363 Uiso 1.0 4 calc R

loop_
_atom_site_aniso_label
_atom_site_aniso_U_11
_atom_site_aniso_U_22
_atom_site_aniso_U_33
_atom_site_aniso_U_12
_atom_site_aniso_U_13
_atom_site_aniso_U_23
Fe1 0.0208(3) 0.0156(3) 0.0165(3) 0.00005(17) -0.0001(2) -0.0018(2)
Si1 0.0260(5) 0.0215(5) 0.0209(5) 0.0018(4) -0.0011(4) 0.0019(4)
Si2 0.0236(5) 0.0269(5) 0.0226(6) 0.0021(4) 0.0043(4) 0.0001(4)
Si3 0.0256(5) 0.0230(5) 0.0238(5) -0.0010(4) -0.0058(4) -0.0029(4)
Si4 0.0207(5) 0.0191(5) 0.0209(5) -0.0012(4) -0.0002(4) -0.0046(4)
O1 0.0313(15) 0.0362(17) 0.0386(18) -0.0082(13) 0.0102(13) 0.0040(14)
O2 0.057(2) 0.0293(18) 0.038(2) 0.0071(14) -0.0072(14) -0.0168(15)
C1 0.0248(18) 0.0189(17) 0.030(2) -0.0011(14) -0.0045(16) -0.0033(15)
C2 0.0273(18) 0.027(3) 0.026(2) 0.0018(15) -0.0008(15) -0.0018(17)
C3 0.0245(17) 0.0221(18) 0.029(2) 0.0032(15) -0.0037(15) -0.0039(15)
C4 0.038(3) 0.029(2) 0.040(3) 0.0093(18) -0.0039(19) 0.0014(18)
C5 0.032(2) 0.032(3) 0.056(3) 0.0094(19) -0.005(2) -0.004(2)
C6 0.030(2) 0.032(3) 0.060(3) 0.0069(18) 0.002(2) -0.010(2)
C7 0.0265(19) 0.031(2) 0.043(3) 0.0042(17) 0.0071(17) -0.0079(19)
C8 0.0239(17) 0.0254(19) 0.0267(19) 0.0014(15) -0.0017(14) -0.0048(15)
C9 0.036(2) 0.044(3) 0.0189(19) 0.0047(19) -0.0019(17) 0.0017(17)
C10 0.041(3) 0.023(2) 0.039(3) -0.0037(17) -0.0005(19) 0.0079(19)
C11 0.0243(19) 0.029(3) 0.065(4) 0.0006(17) 0.014(2) 0.006(2)
C12 0.044(3) 0.072(4) 0.024(3) 0.011(3) 0.011(2) 0.003(3)
C13 0.0213(17) 0.0242(19) 0.0262(18) -0.0012(15) -0.0037(15) 0.0041(15)
C14 0.0241(19) 0.036(3) 0.039(3) 0.0037(17) -0.0064(17) 0.0017(19)
C15 0.0237(18) 0.044(3) 0.044(3) 0.0148(18) 0.0011(17) 0.010(2)
C16 0.036(3) 0.029(2) 0.043(3) 0.0088(18) 0.0099(19) 0.0043(19)
C17 0.033(2) 0.0248(19) 0.039(3) 0.0038(16) 0.0054(18) 0.0003(17)
C18 0.0234(17) 0.0201(18) 0.0256(18) -0.0019(14) 0.0022(14) 0.0025(14)
C19 0.033(2) 0.034(3) 0.048(3) -0.0078(18) -0.013(2) -0.003(2)
C20 0.048(3) 0.038(3) 0.021(2) 0.004(2) -0.0048(19) -0.0013(17)
C21 0.035(2) 0.032(3) 0.022(2) 0.0014(17) -0.0006(16) -0.0075(16)
C22 0.0263(18) 0.0248(19) 0.040(3) -0.0048(16) 0.0045(16) -0.0070(17)

loop_
_atom_type_symbol
_atom_type_description
_atom_type_scat_dispersion_real
_atom_type_scat_dispersion_imag
_atom_type_scat_source
C C 0.0033 0.0016
;
International Tables for Crystallography
(1992, Vol. C, Tables 4.2.6.8 and 6.1.1.4)
;
H H 0.0000 0.0000
;
International Tables for Crystallography
(1992, Vol. C, Table 6.1.1.4)
;
O O 0.0106 0.0060
;
International Tables for Crystallography
(1992, Vol. C, Tables 4.2.6.8 and 6.1.1.4)
;
Fe Fe 0.3463 0.8444
;
International Tables for Crystallography
(1992, Vol. C, Tables 4.2.6.8 and 6.1.1.4)
;
Si Si 0.0817 0.0704
;
International Tables for Crystallography
(1992, Vol. C, Tables 4.2.6.8 and 6.1.1.4)
;

loop_
_geom_angle_atom_site_label_1
_geom_angle_atom_site_label_2
_geom_angle_atom_site_label_3
_geom_angle
_geom_angle_publ_flag
Si1 Fe1 Si2 86.58(4) yes
Si1 Fe1 Si3 147.11(5) yes
Si1 Fe1 Si4 113.68(5) yes
Si1 Fe1 C1 78.80(13) yes
Si1 Fe1 C2 80.75(15) yes
Si2 Fe1 Si3 114.60(5) yes
Si2 Fe1 Si4 104.23(4) yes
Si2 Fe1 C1 164.79(13) yes
Si2 Fe1 C2 77.54(13) yes
Si3 Fe1 Si4 86.38(4) yes
Si3 Fe1 C1 80.38(13) yes
Si3 Fe1 C2 79.88(14) yes
Si4 Fe1 C1 78.30(13) yes
Si4 Fe1 C2 165.45(15) yes
C1 Fe1 C2 103.87(18) yes
Fe1 Si1 C3 105.95(13) yes
Fe1 Si1 C9 115.65(15) yes
Fe1 Si1 C10 112.81(16) yes
C3 Si1 C9 109.56(19) yes
C3 Si1 C10 107.98(19) yes
C9 Si1 C10 104.7(3) yes
Fe1 Si2 C8 105.17(13) yes
Fe1 Si2 C11 118.83(16) yes
Fe1 Si2 C12 113.84(17) yes
C8 Si2 C11 105.16(19) yes
C8 Si2 C12 108.8(3) yes
C11 Si2 C12 104.4(3) yes
Fe1 Si3 C13 105.35(13) yes
Fe1 Si3 C19 112.50(16) yes
Fe1 Si3 C20 115.48(16) yes
C13 Si3 C19 108.01(19) yes
C13 Si3 C20 110.3(2) yes
C19 Si3 C20 105.1(3) yes
Fe1 Si4 C18 104.60(13) yes
Fe1 Si4 C21 113.82(15) yes
Fe1 Si4 C22 118.25(14) yes
C18 Si4 C21 107.63(18) yes
C18 Si4 C22 105.86(18) yes
C21 Si4 C22 106.0(2) yes
Fe1 C1 O1 178.3(4) yes
Fe1 C2 O2 177.2(4) yes
Si1 C3 C4 119.9(3) yes
Si1 C3 C8 120.7(3) yes
C4 C3 C8 119.4(4) yes
C3 C4 C5 120.9(5) yes
C4 C5 C6 119.6(5) yes
C5 C6 C7 120.8(5) yes
C6 C7 C8 120.4(5) yes
Si2 C8 C3 119.9(3) yes
Si2 C8 C7 121.1(3) yes
C3 C8 C7 118.9(4) yes
Si3 C13 C14 120.5(3) yes
Si3 C13 C18 120.5(3) yes
C14 C13 C18 118.9(4) yes
C13 C14 C15 120.8(4) yes
C14 C15 C16 120.1(4) yes
C15 C16 C17 119.8(5) yes
C16 C17 C18 121.2(4) yes
Si4 C18 C13 120.1(3) yes
Si4 C18 C17 120.7(3) yes
C13 C18 C17 119.2(4) yes
C3 C4 H1 119.579 no
C5 C4 H1 119.568 no
C4 C5 H2 120.193 no
C6 C5 H2 120.202 no
C5 C6 H3 119.606 no
C7 C6 H3 119.611 no
C6 C7 H4 119.812 no
C8 C7 H4 119.803 no
Si1 C9 H5 109.470 no
Si1 C9 H6 109.474 no
Si1 C9 H7 109.472 no
H5 C9 H6 109.469 no
H5 C9 H7 109.465 no
H6 C9 H7 109.478 no
Si1 C10 H8 109.474 no
Si1 C10 H9 109.474 no
Si1 C10 H10 109.465 no
H8 C10 H9 109.472 no
H8 C10 H10 109.472 no
H9 C10 H10 109.470 no
Si2 C11 H11 109.478 no
Si2 C11 H12 109.473 no
Si2 C11 H13 109.478 no
H11 C11 H12 109.467 no
H11 C11 H13 109.468 no
H12 C11 H13 109.463 no
Si2 C12 H14 109.471 no
Si2 C12 H15 109.477 no
Si2 C12 H16 109.469 no
H14 C12 H15 109.468 no
H14 C12 H16 109.464 no
H15 C12 H16 109.479 no
C13 C14 H17 119.601 no
C15 C14 H17 119.609 no
C14 C15 H18 119.956 no
C16 C15 H18 119.978 no
C15 C16 H19 120.082 no
C17 C16 H19 120.095 no
C16 C17 H20 119.422 no
C18 C17 H20 119.412 no
Si3 C19 H21 109.479 no
Si3 C19 H22 109.477 no
Si3 C19 H23 109.472 no
H21 C19 H22 109.468 no
H21 C19 H23 109.473 no
H22 C19 H23 109.459 no
Si3 C20 H24 109.472 no
Si3 C20 H25 109.467 no
Si3 C20 H26 109.473 no
H24 C20 H25 109.471 no
H24 C20 H26 109.475 no
H25 C20 H26 109.470 no
Si4 C21 H27 109.473 no
Si4 C21 H28 109.469 no
Si4 C21 H29 109.467 no
H27 C21 H28 109.474 no
H27 C21 H29 109.475 no
H28 C21 H29 109.470 no
Si4 C22 H30 109.470 no
Si4 C22 H31 109.471 no
Si4 C22 H32 109.460 no
H30 C22 H31 109.478 no
H30 C22 H32 109.474 no
H31 C22 H32 109.474 no

loop_
_geom_bond_atom_site_label_1
_geom_bond_atom_site_label_2
_geom_bond_distance
_geom_bond_publ_flag
Fe1 Si1 2.3928(12) yes
Fe1 Si2 2.4240(12) yes
Fe1 Si3 2.4116(13) yes
Fe1 Si4 2.4233(12) yes
Fe1 C1 1.762(4) yes
Fe1 C2 1.760(5) yes
Si1 C3 1.879(4) yes
Si1 C9 1.871(5) yes
Si1 C10 1.882(5) yes
Si2 C8 1.882(4) yes
Si2 C11 1.870(5) yes
Si2 C12 1.867(5) yes
Si3 C13 1.871(4) yes
Si3 C19 1.864(5) yes
Si3 C20 1.875(5) yes
Si4 C18 1.887(4) yes
Si4 C21 1.868(5) yes
Si4 C22 1.872(4) yes
O1 C1 1.155(5) yes
O2 C2 1.156(6) yes
C3 C4 1.406(6) yes
C3 C8 1.403(6) yes
C4 C5 1.385(7) yes
C5 C6 1.383(8) yes
C6 C7 1.384(7) yes
C7 C8 1.411(6) yes
C13 C14 1.400(6) yes
C13 C18 1.412(6) yes
C14 C15 1.391(7) yes
C15 C16 1.393(7) yes
C16 C17 1.376(6) yes
C17 C18 1.404(6) yes
C4 H1 0.950 no
C5 H2 0.950 no
C6 H3 0.950 no
C7 H4 0.950 no
C9 H5 0.980 no
C9 H6 0.980 no
C9 H7 0.980 no
C10 H8 0.980 no
C10 H9 0.980 no
C10 H10 0.980 no
C11 H11 0.980 no
C11 H12 0.980 no
C11 H13 0.980 no
C12 H14 0.980 no
C12 H15 0.980 no
C12 H16 0.980 no
C14 H17 0.950 no
C15 H18 0.950 no
C16 H19 0.950 no
C17 H20 0.950 no
C19 H21 0.980 no
C19 H22 0.980 no
C19 H23 0.980 no
C20 H24 0.980 no
C20 H25 0.980 no
C20 H26 0.980 no
C21 H27 0.980 no
C21 H28 0.980 no
C21 H29 0.980 no
C22 H30 0.980 no
C22 H31 0.980 no
C22 H32 0.980 no

loop_
_geom_contact_atom_site_label_1
_geom_contact_atom_site_label_2
_geom_contact_distance
_geom_contact_publ_flag
_geom_contact_site_symmetry_2
Si1 O1 3.373(4) no .
Si1 O2 3.437(4) no .
Si2 O2 3.394(4) no .
Si3 O1 3.474(4) no .
Si3 O2 3.450(4) no .
Si4 O1 3.412(4) no .
O1 C10 3.469(6) no .
O1 C18 3.577(5) no .
O1 C19 3.502(6) no .
O1 C21 3.428(6) no .
O2 C10 3.399(7) no .
O2 C12 3.390(7) no .
O2 C19 3.468(6) no .
C1 C9 3.384(6) no .
C1 C10 3.228(6) no .
C1 C13 3.225(6) no .
C1 C18 3.196(6) no .
C1 C19 3.223(7) no .
C1 C21 3.186(6) no .
C2 C3 3.294(6) no .
C2 C8 3.247(6) no .
C2 C10 3.192(7) no .
C2 C12 3.141(7) no .
C2 C19 3.212(6) no .
C2 C20 3.475(7) no .
C3 C6 2.790(6) no .
C4 C7 2.776(7) no .
C4 C9 3.584(7) no .
C4 C10 3.460(7) no .
C5 C8 2.806(6) no .
C7 C11 3.501(6) no .
C7 C12 3.485(7) no .
C9 C21 3.576(7) no .
C11 C22 3.296(6) no .
C13 C16 2.806(6) no .
C14 C17 2.775(7) no .
C14 C19 3.406(7) no .
C15 C18 2.796(6) no .
C17 C21 3.414(6) no .
C17 C22 3.569(6) no .
O1 C14 3.291(6) no 4_675
O2 C22 3.384(6) no 2_644
C9 C12 3.561(7) no 1_556
C12 C9 3.561(7) no 1_554
C14 O1 3.291(6) no 4_674
C22 O2 3.384(6) no 2_655
Si1 H1 2.9239 no .
Si2 H4 2.9615 no .
Si3 H17 2.9271 no .
Si4 H12 3.5717 no .
Si4 H20 2.9422 no .
O1 H7 3.0880 no .
O1 H10 2.8182 no .
O1 H23 2.7991 no .
O1 H29 2.7084 no .
O2 H9 2.6867 no .
O2 H14 2.6936 no .
O2 H21 2.8037 no .
O2 H26 3.2956 no .
C1 H7 3.0669 no .
C1 H9 3.5256 no .
C1 H10 2.8863 no .
C1 H21 3.5812 no .
C1 H23 2.8140 no .
C1 H29 2.7577 no .
C2 H9 2.7840 no .
C2 H10 3.5373 no .
C2 H14 2.7544 no .
C2 H16 3.4698 no .
C2 H21 2.8599 no .
C2 H23 3.4832 no .
C2 H26 3.1730 no .
C3 H2 3.2851 no .
C3 H4 3.2821 no .
C3 H5 3.2407 no .
C3 H6 3.1927 no .
C3 H8 3.1843 no .
C3 H9 3.1960 no .
C4 H3 3.2488 no .
C4 H6 3.3055 no .
C4 H8 3.1872 no .
C5 H4 3.2590 no .
C6 H1 3.2482 no .
C7 H2 3.2615 no .
C7 H11 3.0908 no .
C7 H15 3.2322 no .
C8 H1 3.2815 no .
C8 H3 3.2809 no .
C8 H11 2.9841 no .
C8 H12 3.2666 no .
C8 H14 3.1924 no .
C8 H15 3.2042 no .
C9 H1 3.3573 no .
C9 H8 3.0876 no .
C9 H10 3.1292 no .
C9 H28 3.0594 no .
C9 H29 3.3337 no .
C10 H1 3.1649 no .
C10 H6 3.0953 no .
C10 H7 3.1163 no .
C11 H4 3.3158 no .
C11 H15 3.0187 no .
C11 H16 3.1629 no .
C11 H30 3.0569 no .
C11 H31 2.7898 no .
C12 H4 3.1769 no .
C12 H11 3.1925 no .
C12 H13 2.9948 no .
C12 H24 3.3262 no .
C12 H26 3.2548 no .
C13 H18 3.2818 no .
C13 H20 3.2856 no .
C13 H22 3.1728 no .
C13 H23 3.1646 no .
C13 H24 3.2614 no .
C13 H25 3.2003 no .
C14 H19 3.2697 no .
C14 H22 3.1489 no .
C14 H23 3.5516 no .
C14 H25 3.3970 no .
C15 H20 3.2520 no .
C16 H17 3.2670 no .
C17 H18 3.2529 no .
C17 H27 3.1092 no .
C17 H32 3.2568 no .
C18 H17 3.2811 no .
C18 H19 3.2778 no .
C18 H27 3.1426 no .
C18 H29 3.2081 no .
C18 H30 3.1801 no .
C18 H32 3.0952 no .
C19 H17 3.0899 no .
C19 H25 3.1069 no .
C19 H26 3.1039 no .
C20 H16 3.0180 no .
C20 H17 3.4776 no .
C20 H21 3.1261 no .
C20 H22 3.0806 no .
C21 H5 3.1680 no .
C21 H7 3.2163 no .
C21 H20 3.0854 no .
C21 H31 3.1327 no .
C21 H32 3.1230 no .
C22 H12 2.8302 no .
C22 H13 3.0150 no .
C22 H20 3.3911 no .
C22 H27 3.1037 no .
C22 H28 3.1509 no .
H1 H2 2.3320 no .
H1 H6 2.8671 no .
H1 H8 2.6556 no .
H1 H9 3.5036 no .
H2 H3 2.3300 no .
H3 H4 2.3259 no .
H4 H11 2.7448 no .
H4 H14 3.4636 no .
H4 H15 2.6827 no .
H5 H28 2.4531 no .
H5 H29 3.1831 no .
H6 H8 2.8927 no .
H6 H10 3.3487 no .
H7 H8 3.3199 no .
H7 H10 2.9581 no .
H7 H28 2.8826 no .
H7 H29 2.7407 no .
H11 H15 2.9560 no .
H11 H16 3.5500 no .
H11 H31 3.5886 no .
H12 H30 2.8800 no .
H12 H31 2.1222 no .
H13 H15 3.0748 no .
H13 H16 2.9005 no .
H13 H30 2.5247 no .
H13 H31 2.6923 no .
H14 H24 3.5105 no .
H14 H26 2.9682 no .
H16 H24 2.5152 no .
H16 H26 2.7340 no .
H17 H18 2.3348 no .
H17 H22 2.5871 no .
H17 H23 3.3702 no .
H17 H25 3.0140 no .
H18 H19 2.3443 no .
H19 H20 2.3191 no .
H20 H27 2.5424 no .
H20 H29 3.4183 no .
H20 H32 2.8859 no .
H21 H25 3.3670 no .
H21 H26 2.9467 no .
H22 H25 2.9023 no .
H22 H26 3.2994 no .
H27 H31 3.3323 no .
H27 H32 2.9235 no .
H28 H31 2.9831 no .
H28 H32 3.3848 no .
O1 H2 2.8944 no 3_465
O1 H17 2.4695 no 4_675
O1 H18 3.2374 no 4_675
O2 H3 3.3620 no 3_465
O2 H20 2.8697 no 2_644
O2 H27 2.8160 no 2_644
O2 H32 2.5053 no 2_644
C1 H2 3.4134 no 3_465
C2 H32 3.5843 no 2_644
C4 H11 3.4924 no 4_775
C4 H13 3.2585 no 4_775
C5 H10 3.3435 no 3_565
C5 H13 3.2716 no 4_775
C5 H21 3.5609 no 3_565
C5 H23 3.0500 no 3_565
C6 H19 3.3703 no 2_644
C6 H21 3.3446 no 3_565
C6 H23 3.4817 no 3_565
C6 H28 3.2075 no 4_774
C7 H5 3.4769 no 4_774
C7 H15 3.4411 no 4_775
C7 H19 3.1553 no 2_644
C7 H28 3.4491 no 4_774
C8 H15 3.5087 no 4_775
C9 H11 3.0852 no 4_775
C9 H14 3.0703 no 1_556
C9 H15 3.5800 no 1_556
C9 H16 3.4722 no 1_556
C10 H2 3.3588 no 3_465
C10 H24 3.2246 no 2_645
C10 H27 3.5445 no 2_644
C10 H30 3.2227 no 2_645
C11 H5 3.5601 no 4_774
C11 H15 3.2583 no 4_775
C11 H19 3.2883 no 3_575
C12 H5 3.2656 no 1_554
C12 H6 3.3477 no 1_554
C12 H7 3.4843 no 1_554
C13 H1 3.5123 no 2_654
C13 H8 3.5978 no 2_654
C14 H1 2.9536 no 2_654
C15 H1 2.9892 no 2_654
C15 H2 3.5526 no 2_654
C15 H13 3.4808 no 3_475
C15 H21 3.5128 no 4_675
C15 H22 3.5440 no 4_675
C15 H31 3.3861 no 3_475
C16 H1 3.5748 no 2_654
C16 H6 3.5066 no 2_654
C16 H12 3.3201 no 3_475
C16 H21 3.2511 no 4_675
C16 H22 3.3062 no 4_675
C16 H31 3.2658 no 3_475
C17 H6 3.4390 no 2_654
C17 H22 3.3961 no 4_675
C19 H2 3.4454 no 3_465
C20 H8 3.3894 no 2_654
C20 H29 3.1343 no 1_554
C21 H3 3.2397 no 4_775
C21 H9 3.4080 no 2_655
C21 H24 3.3968 no 1_556
C22 H18 3.1158 no 3_575
C22 H19 3.4447 no 3_575
H1 C13 3.5123 no 2_645
H1 C14 2.9536 no 2_645
H1 C15 2.9892 no 2_645
H1 C16 3.5748 no 2_645
H1 H11 3.4947 no 4_775
H1 H13 3.3174 no 4_775
H1 H17 3.1114 no 2_645
H1 H18 3.1634 no 2_645
H2 O1 2.8944 no 3_565
H2 C1 3.4134 no 3_565
H2 C10 3.3588 no 3_565
H2 C15 3.5526 no 2_645
H2 C19 3.4454 no 3_565
H2 H9 3.2703 no 3_565
H2 H10 2.5964 no 3_565
H2 H13 3.3192 no 4_775
H2 H17 3.2416 no 2_645
H2 H18 3.1212 no 2_645
H2 H21 3.3790 no 3_565
H2 H23 2.6620 no 3_565
H3 O2 3.3620 no 3_565
H3 C21 3.2397 no 4_774
H3 H9 2.9892 no 3_565
H3 H10 3.4915 no 3_565
H3 H19 3.3331 no 2_644
H3 H21 2.9506 no 3_565
H3 H23 3.4140 no 3_565
H3 H27 3.0900 no 4_774
H3 H28 2.5767 no 4_774
H3 H31 3.0870 no 4_774
H3 H32 3.5778 no 4_774
H4 H5 2.8548 no 4_774
H4 H12 2.9129 no 4_774
H4 H19 2.9885 no 2_644
H4 H28 3.0440 no 4_774
H4 H31 3.2034 no 4_774
H5 C7 3.4769 no 4_775
H5 C11 3.5601 no 4_775
H5 C12 3.2656 no 1_556
H5 H4 2.8548 no 4_775
H5 H11 2.5814 no 4_775
H5 H14 3.0453 no 1_556
H5 H15 3.1335 no 1_556
H5 H16 3.0642 no 1_556
H6 C12 3.3477 no 1_556
H6 C16 3.5066 no 2_645
H6 C17 3.4390 no 2_645
H6 H11 2.7711 no 4_775
H6 H14 2.7177 no 1_556
H6 H15 3.3023 no 1_556
H6 H16 3.5324 no 1_556
H6 H20 3.5349 no 2_645
H7 C12 3.4843 no 1_556
H7 H14 2.9323 no 1_556
H7 H16 3.2631 no 1_556
H7 H26 2.8700 no 1_556
H7 H32 3.5435 no 2_645
H8 C13 3.5978 no 2_645
H8 C20 3.3894 no 2_645
H8 H24 2.6082 no 2_645
H8 H25 3.5019 no 2_645
H8 H30 2.8122 no 2_645
H9 C21 3.4080 no 2_644
H9 H2 3.2703 no 3_465
H9 H3 2.9892 no 3_465
H9 H24 3.0232 no 2_645
H9 H27 2.6129 no 2_644
H9 H28 3.4168 no 2_644
H10 C5 3.3435 no 3_465
H10 H2 2.5964 no 3_465
H10 H3 3.4915 no 3_465
H10 H18 3.3295 no 4_675
H10 H30 2.7400 no 2_645
H11 C4 3.4924 no 4_774
H11 C9 3.0852 no 4_774
H11 H1 3.4947 no 4_774
H11 H5 2.5814 no 4_774
H11 H6 2.7711 no 4_774
H11 H15 2.8330 no 4_775
H11 H19 3.4315 no 3_575
H12 C16 3.3201 no 3_575
H12 H4 2.9129 no 4_775
H12 H15 2.8708 no 4_775
H12 H18 3.4436 no 3_575
H12 H19 2.6366 no 3_575
H13 C4 3.2585 no 4_774
H13 C5 3.2716 no 4_774
H13 C15 3.4808 no 3_575
H13 H1 3.3174 no 4_774
H13 H2 3.3192 no 4_774
H13 H18 2.9946 no 3_575
H13 H19 3.3134 no 3_575
H14 C9 3.0703 no 1_554
H14 H5 3.0453 no 1_554
H14 H6 2.7177 no 1_554
H14 H7 2.9323 no 1_554
H14 H20 3.1244 no 2_644
H15 C7 3.4411 no 4_774
H15 C8 3.5087 no 4_774
H15 C9 3.5800 no 1_554
H15 C11 3.2583 no 4_774
H15 H5 3.1335 no 1_554
H15 H6 3.3023 no 1_554
H15 H11 2.8330 no 4_774
H15 H12 2.8708 no 4_774
H16 C9 3.4722 no 1_554
H16 H5 3.0642 no 1_554
H16 H6 3.5324 no 1_554
H16 H7 3.2631 no 1_554
H16 H28 3.2622 no 1_554
H17 O1 2.4695 no 4_674
H17 H1 3.1114 no 2_654
H17 H2 3.2416 no 2_654
H18 O1 3.2374 no 4_674
H18 C22 3.1158 no 3_475
H18 H1 3.1634 no 2_654
H18 H2 3.1212 no 2_654
H18 H10 3.3295 no 4_674
H18 H12 3.4436 no 3_475
H18 H13 2.9946 no 3_475
H18 H21 3.5979 no 4_675
H18 H30 2.8302 no 3_475
H18 H31 2.8259 no 3_475
H18 H32 3.1758 no 3_475
H19 C6 3.3703 no 2_655
H19 C7 3.1553 no 2_655
H19 C11 3.2883 no 3_475
H19 C22 3.4447 no 3_475
H19 H3 3.3331 no 2_655
H19 H4 2.9885 no 2_655
H19 H11 3.4315 no 3_475
H19 H12 2.6366 no 3_475
H19 H13 3.3134 no 3_475
H19 H21 3.1475 no 4_675
H19 H22 3.5966 no 4_675
H19 H31 2.5774 no 3_475
H20 O2 2.8697 no 2_655
H20 H6 3.5349 no 2_654
H20 H14 3.1244 no 2_655
H21 C5 3.5609 no 3_465
H21 C6 3.3446 no 3_465
H21 C15 3.5128 no 4_674
H21 C16 3.2511 no 4_674
H21 H2 3.3790 no 3_465
H21 H3 2.9506 no 3_465
H21 H18 3.5979 no 4_674
H21 H19 3.1475 no 4_674
H21 H32 3.4531 no 2_644
H22 C15 3.5440 no 4_674
H22 C16 3.3062 no 4_674
H22 C17 3.3961 no 4_674
H22 H19 3.5966 no 4_674
H23 C5 3.0500 no 3_465
H23 C6 3.4817 no 3_465
H23 H2 2.6620 no 3_465
H23 H3 3.4140 no 3_465
H23 H25 3.5650 no 4_675
H24 C10 3.2246 no 2_654
H24 C21 3.3968 no 1_554
H24 H8 2.6082 no 2_654
H24 H9 3.0232 no 2_654
H24 H27 3.2637 no 1_554
H24 H28 3.3264 no 1_554
H24 H29 3.0376 no 1_554
H25 H8 3.5019 no 2_654
H25 H23 3.5650 no 4_674
H25 H27 3.5209 no 1_554
H25 H29 2.9206 no 1_554
H26 H7 2.8700 no 1_554
H26 H28 3.5598 no 1_554
H26 H29 2.9110 no 1_554
H27 O2 2.8160 no 2_655
H27 C10 3.5445 no 2_655
H27 H3 3.0900 no 4_775
H27 H9 2.6129 no 2_655
H27 H24 3.2637 no 1_556
H27 H25 3.5209 no 1_556
H28 C6 3.2075 no 4_775
H28 C7 3.4491 no 4_775
H28 H3 2.5767 no 4_775
H28 H4 3.0440 no 4_775
H28 H9 3.4168 no 2_655
H28 H16 3.2622 no 1_556
H28 H24 3.3264 no 1_556
H28 H26 3.5598 no 1_556
H29 C20 3.1343 no 1_556
H29 H24 3.0376 no 1_556
H29 H25 2.9206 no 1_556
H29 H26 2.9110 no 1_556
H30 C10 3.2227 no 2_654
H30 H8 2.8122 no 2_654
H30 H10 2.7400 no 2_654
H30 H18 2.8302 no 3_575
H31 C15 3.3861 no 3_575
H31 C16 3.2658 no 3_575
H31 H3 3.0870 no 4_775
H31 H4 3.2034 no 4_775
H31 H18 2.8259 no 3_575
H31 H19 2.5774 no 3_575
H32 O2 2.5053 no 2_655
H32 C2 3.5843 no 2_655
H32 H3 3.5778 no 4_775
H32 H7 3.5435 no 2_654
H32 H18 3.1758 no 3_575
H32 H21 3.4531 no 2_655

loop_
_geom_torsion_atom_site_label_1
_geom_torsion_atom_site_label_2
_geom_torsion_atom_site_label_3
_geom_torsion_atom_site_label_4
_geom_torsion
_geom_torsion_publ_flag
Si1 Fe1 Si2 C8 11.35(5) no
Si1 Fe1 Si2 C11 -105.95(6) no
Si1 Fe1 Si2 C12 130.39(6) no
Si2 Fe1 Si1 C3 -9.69(5) no
Si2 Fe1 Si1 C9 111.88(6) no
Si2 Fe1 Si1 C10 -127.63(6) no
Si1 Fe1 Si3 C13 115.81(8) no
Si1 Fe1 Si3 C19 -1.62(12) no
Si1 Fe1 Si3 C20 -122.23(8) no
Si3 Fe1 Si1 C3 122.80(8) no
Si3 Fe1 Si1 C9 -115.63(8) no
Si3 Fe1 Si1 C10 4.87(11) no
Si1 Fe1 Si4 C18 -138.14(5) no
Si1 Fe1 Si4 C21 -20.94(7) no
Si1 Fe1 Si4 C22 104.43(6) no
Si4 Fe1 Si1 C3 -113.74(5) no
Si4 Fe1 Si1 C9 7.83(7) no
Si4 Fe1 Si1 C10 128.33(5) no
C1 Fe1 Si1 C3 174.48(14) no
C1 Fe1 Si1 C9 -63.95(14) no
C1 Fe1 Si1 C10 56.55(14) no
C2 Fe1 Si1 C3 68.23(14) no
C2 Fe1 Si1 C9 -170.20(14) no
C2 Fe1 Si1 C10 -49.71(14) no
Si2 Fe1 Si3 C13 -118.24(6) no
Si2 Fe1 Si3 C19 124.33(6) no
Si2 Fe1 Si3 C20 3.72(8) no
Si3 Fe1 Si2 C8 -142.52(5) no
Si3 Fe1 Si2 C11 100.18(7) no
Si3 Fe1 Si2 C12 -23.48(8) no
Si2 Fe1 Si4 C18 129.34(5) no
Si2 Fe1 Si4 C21 -113.46(6) no
Si2 Fe1 Si4 C22 11.91(7) no
Si4 Fe1 Si2 C8 124.93(5) no
Si4 Fe1 Si2 C11 7.63(7) no
Si4 Fe1 Si2 C12 -116.03(6) no
C2 Fe1 Si2 C8 -69.92(15) no
C2 Fe1 Si2 C11 172.78(16) no
C2 Fe1 Si2 C12 49.12(16) no
Si3 Fe1 Si4 C18 14.86(5) no
Si3 Fe1 Si4 C21 132.07(6) no
Si3 Fe1 Si4 C22 -102.56(6) no
Si4 Fe1 Si3 C13 -14.24(5) no
Si4 Fe1 Si3 C19 -131.67(6) no
Si4 Fe1 Si3 C20 107.72(6) no
C1 Fe1 Si3 C13 64.50(13) no
C1 Fe1 Si3 C19 -52.93(14) no
C1 Fe1 Si3 C20 -173.55(14) no
C2 Fe1 Si3 C13 170.59(15) no
C2 Fe1 Si3 C19 53.16(15) no
C2 Fe1 Si3 C20 -67.45(15) no
C1 Fe1 Si4 C18 -66.05(14) no
C1 Fe1 Si4 C21 51.15(14) no
C1 Fe1 Si4 C22 176.52(14) no
Fe1 Si1 C3 C4 -172.8(3) no
Fe1 Si1 C3 C8 5.7(3) no
C9 Si1 C3 C4 61.8(4) no
C9 Si1 C3 C8 -119.7(3) no
C10 Si1 C3 C4 -51.7(4) no
C10 Si1 C3 C8 126.8(3) no
Fe1 Si2 C8 C3 -12.0(3) no
Fe1 Si2 C8 C7 172.1(3) no
C11 Si2 C8 C3 114.3(3) no
C11 Si2 C8 C7 -61.7(4) no
C12 Si2 C8 C3 -134.3(3) no
C12 Si2 C8 C7 49.7(4) no
Fe1 Si3 C13 C14 -166.5(3) no
Fe1 Si3 C13 C18 10.9(3) no
C19 Si3 C13 C14 -46.0(4) no
C19 Si3 C13 C18 131.3(3) no
C20 Si3 C13 C14 68.3(4) no
C20 Si3 C13 C18 -114.4(3) no
Fe1 Si4 C18 C13 -13.6(3) no
Fe1 Si4 C18 C17 166.9(3) no
C21 Si4 C18 C13 -135.0(3) no
C21 Si4 C18 C17 45.5(4) no
C22 Si4 C18 C13 112.0(3) no
C22 Si4 C18 C17 -67.5(3) no
Si1 C3 C4 C5 179.7(3) no
Si1 C3 C8 Si2 4.4(5) no
Si1 C3 C8 C7 -179.6(3) no
C4 C3 C8 Si2 -177.1(3) no
C4 C3 C8 C7 -1.1(6) no
C8 C3 C4 C5 1.2(6) no
C3 C4 C5 C6 -1.7(7) no
C4 C5 C6 C7 2.2(7) no
C5 C6 C7 C8 -2.1(7) no
C6 C7 C8 Si2 177.5(4) no
C6 C7 C8 C3 1.5(6) no
Si3 C13 C14 C15 178.1(3) no
Si3 C13 C18 Si4 1.9(5) no
Si3 C13 C18 C17 -178.5(3) no
C14 C13 C18 Si4 179.3(3) no
C14 C13 C18 C17 -1.1(6) no
C18 C13 C14 C15 0.7(6) no
C13 C14 C15 C16 -0.5(7) no
C14 C15 C16 C17 0.7(7) no
C15 C16 C17 C18 -1.2(7) no
C16 C17 C18 Si4 -179.1(4) no
C16 C17 C18 C13 1.4(6) no
